data_7135155
loop_
_publ_author_name
'Tzouras, Nikolaos V.'
'Fleischer, Ruben'
'Satta, Pierpaolo'
'Manna, Sourav'
'Doppiu, Angelino'
'Goossen, Lukas J.'

_publ_section_title
;
 Mild cross-coupling of tertiary alkoxides with aryl chlorides enabled by
 a shelf-stable methylnaphthyl palladium NHC complex
;
_journal_name_full 'Chemical Communications'
_journal_paper_doi 10.1039/D5CC05726D
_journal_year 2025
_chemical_formula_sum 'C46 H59 Br Cl2 N2 Pd'
_chemical_formula_weight 897.16
_space_group_crystal_system monoclinic
_space_group_IT_number 14
_space_group_name_Hall '-P 2ybc'
_space_group_name_H-M_alt 'P 1 21/c 1'
_atom_sites_solution_hydrogens geom
_atom_sites_solution_primary direct
_audit_creation_date 2025-01-20
_audit_creation_method SHELXL-2019/3
_audit_update_record
;
2025-09-28 deposited with the CCDC.	2025-11-03 downloaded from the CCDC.
;
_cell_angle_alpha 90
_cell_angle_beta 95.2670(10)
_cell_angle_gamma 90
_cell_formula_units_Z 4
_cell_length_a 13.04080(10)
_cell_length_b 15.09390(10)
_cell_length_c 21.63080(10)
_cell_measurement_reflns_used 38543
_cell_measurement_temperature 106(2)
_cell_measurement_theta_max 76.6350
_cell_measurement_theta_min 3.3890
_cell_volume 4239.75(5)
_computing_cell_refinement 'CrysAlisPro 1.171.41.93a (Rigaku OD, 2020)'
_computing_data_collection 'CrysAlisPro 1.171.41.93a (Rigaku OD, 2020)'
_computing_data_reduction 'CrysAlisPro 1.171.41.93a (Rigaku OD, 2020)'
_computing_structure_refinement 'SHELXL-2019/2 (Sheldrick, 2019)'
_computing_structure_solution 'SHELXT (G.M. Sheldrick, 2015)'
_diffrn_ambient_environment N~2~
_diffrn_ambient_temperature 106(2)
_diffrn_detector 'Hybrid Pixel Array Detector'
_diffrn_detector_area_resol_mean 10.0000
_diffrn_detector_type HyPix
_diffrn_measured_fraction_theta_full 1.000
_diffrn_measured_fraction_theta_max 0.979
_diffrn_measurement_details
;
List of Runs (angles in degrees, time in seconds):

  # Type    Start    End  Width  t~exp~   \w     \q     \k     \f   Frames
#--------------------------------------------------------------------------
  1  \w    147.00 178.00   0.50    0.23    --  105.91 125.00 120.00   62
  2  \w    129.00 155.00   0.50    0.23    --  105.91 111.00 131.00   52
  3  \w     97.00 135.00   0.50    0.23    --  105.91 125.00 120.00   76
  4  \w    142.00 168.00   0.50    0.23    --  105.91 125.00 -30.00   52
  5  \w     97.00 123.00   0.50    0.23    --  105.91 125.00 -30.00   52
  6  \w     95.00 177.00   0.50    0.23    --  105.91  15.00-120.00  164
  7  \w     77.00 106.00   0.50    0.23    --  105.91 -94.00-150.00   58
  8  \w     42.00 119.00   0.50    0.23    --  105.91-134.00-143.76  154
  9  \w     85.00 130.00   0.50    0.23    --  105.91-151.00 -67.19   90
 10  \w     52.00  81.00   0.50    0.23    --  105.91-151.00 -67.19   58
 11  \w     62.00  99.00   0.50    0.23    --  105.91-125.00   0.00   74
 12  \w     66.00 108.00   0.50    0.23    --  105.91-111.00  38.00   84
 13  \w     38.00  71.00   0.50    0.23    --  105.91-125.00 150.00   66
 14  \w     84.00 112.00   0.50    0.23    --  105.91-125.00 150.00   56
 15  \w     35.00 105.00   0.50    0.23    --  105.91-101.00  82.77  140
 16  \w     35.00  94.00   0.50    0.06    --   47.28-125.00 120.00  118
 17  \w     32.00  57.00   0.50    0.06    --   47.28-111.00  38.00   50
 18  \w     54.00 105.00   0.50    0.23    --  105.91 -94.00 -90.00  102
 19  \w     68.00 106.00   0.50    0.23    --  105.91 -94.00 -30.00   76
 20  \w     34.00  65.00   0.50    0.23    --  105.91 -61.00   0.00   62
 21  \w     39.00  65.00   0.50    0.23    --  105.91 -61.00 120.00   52
 22  \w     42.00  68.00   0.50    0.23    --  105.91 -61.00  90.00   52
 23  \w     33.00  74.00   0.50    0.23    --  105.91 -61.00 -90.00   82
 24  \w     35.00  72.00   0.50    0.23    --  105.91 -61.00-120.00   74
 25  \w    -62.00  24.00   0.50    0.06    --  -47.28  57.00  30.00  172
 26  \w    -22.00  27.00   0.50    0.06    --  -47.28  19.00 -30.00   98
 27  \w    -22.00  28.00   0.50    0.06    --  -47.28  19.00-150.00  100
 28  \w    -78.00 -52.00   0.50    0.23    --  -91.75 125.00  30.00   52
 29  \w    -44.00 -19.00   0.50    0.23    --  -91.75 125.00  30.00   50
 30  \w    -70.00  -2.00   0.50    0.06    --  -47.28 111.00 131.00  136
 31  \w    -81.00 -55.00   0.50    0.23    --  -91.75 111.00 131.00   52
 32  \w    -65.00 -33.00   0.50    0.23    --  -91.75  61.00  90.00   64
 33  \w    -47.00 -20.00   0.50    0.23    --  -91.75  45.00 120.00   54
 34  \w    -46.00 -21.00   0.50    0.23    --  -91.75  45.00  30.00   50
 35  \w    -48.00 -20.00   0.50    0.23    --  -91.75  45.00 150.00   56
 36  \w    -48.00 -23.00   0.50    0.23    --  -91.75  45.00   0.00   50
 37  \w    -46.00 -20.00   0.50    0.23    --  -91.75  45.00 -30.00   52
 38  \w    -47.00 -21.00   0.50    0.23    --  -91.75  45.00 -90.00   52
 39  \w    -48.00 -22.00   0.50    0.23    --  -91.75  45.00-120.00   52
 40  \w    -48.00 -23.00   0.50    0.23    --  -91.75  45.00-180.00   50
 41  \w   -119.00 -30.00   0.50    0.06    --  -47.28 -77.00 -30.00  178
 42  \w   -155.00 -81.00   0.50    0.23    --  -91.75 -61.00 -60.00  148
 43  \w   -140.00-105.00   0.50    0.23    --  -91.75 -45.00 -60.00   70
 44  \w   -162.00-111.00   0.50    0.23    --  -91.75 -15.00 -30.00  102
 45  \w   -166.00-124.00   0.50    0.23    --  -91.75 -15.00  90.00   84
 46  \w   -107.00 -78.00   0.50    0.23    --  -91.75 -15.00  90.00   58
 47  \w   -137.00 -83.00   0.50    0.23    --  -91.75-111.00  38.00  108
 48  \w   -116.00 -74.00   0.50    0.06    --  -47.28-125.00 120.00   84
 49  \w   -118.00 -76.00   0.50    0.06    --  -47.28-125.00-120.00   84
;
_diffrn_measurement_device 'four-circle diffractometer'
_diffrn_measurement_device_type 'XtaLAB Synergy, Dualflex, HyPix'
_diffrn_measurement_method '\w scans'
_diffrn_orient_matrix_type 'CrysAlisPro convention (1999,Acta A55,543-557)'
_diffrn_orient_matrix_UB_11 -0.1084856000
_diffrn_orient_matrix_UB_12 -0.0086162000
_diffrn_orient_matrix_UB_13 0.0222184000
_diffrn_orient_matrix_UB_21 0.0183506000
_diffrn_orient_matrix_UB_22 -0.0996726000
_diffrn_orient_matrix_UB_23 0.0116212000
_diffrn_orient_matrix_UB_31 0.0444117000
_diffrn_orient_matrix_UB_32 0.0201721000
_diffrn_orient_matrix_UB_33 0.0669769000
_diffrn_radiation_monochromator mirror
_diffrn_radiation_probe x-ray
_diffrn_radiation_type CuK\a
_diffrn_radiation_wavelength 1.54184
_diffrn_reflns_av_R_equivalents 0.0537
_diffrn_reflns_av_sigmaI/netI 0.0666
_diffrn_reflns_av_unetI/netI 0.0299
_diffrn_reflns_Laue_measured_fraction_full 1.000
_diffrn_reflns_Laue_measured_fraction_max 0.979
_diffrn_reflns_limit_h_max 16
_diffrn_reflns_limit_h_min -16
_diffrn_reflns_limit_k_max 18
_diffrn_reflns_limit_k_min -18
_diffrn_reflns_limit_l_max 27
_diffrn_reflns_limit_l_min -20
_diffrn_reflns_number 58829
_diffrn_reflns_point_group_measured_fraction_full 1.000
_diffrn_reflns_point_group_measured_fraction_max 0.979
_diffrn_reflns_theta_full 67.684
_diffrn_reflns_theta_max 76.804
_diffrn_reflns_theta_min 3.403
_diffrn_source 'micro-focus sealed X-ray tube'
_diffrn_source_type 'PhotonJet (Cu) X-ray Source'
_exptl_absorpt_coefficient_mu 6.038
_exptl_absorpt_correction_T_max 1.000
_exptl_absorpt_correction_T_min 0.375
_exptl_absorpt_correction_type gaussian
_exptl_absorpt_process_details
;
CrysAlisPro 1.171.41.93a (Rigaku Oxford Diffraction, 2020)
Numerical absorption correction based on gaussian integration over
a multifaceted crystal model
Empirical absorption correction using spherical harmonics,
implemented in SCALE3 ABSPACK scaling algorithm.
;
_exptl_crystal_colour yellow
_exptl_crystal_density_diffrn 1.406
_exptl_crystal_description block
_exptl_crystal_F_000 1856
_exptl_crystal_recrystallization_method
'Single crystals (yellow blocks) of suitable quality for X-ray diffraction analysis were grown by slow evaporation of a saturated solution of the complex in pentane at 5 \%C.'
_exptl_crystal_size_max 0.200
_exptl_crystal_size_mid 0.130
_exptl_crystal_size_min 0.120
_refine_diff_density_max 1.080
_refine_diff_density_min -1.810
_refine_diff_density_rms 0.108
_refine_ls_extinction_method none
_refine_ls_goodness_of_fit_ref 1.046
_refine_ls_hydrogen_treatment constr
_refine_ls_matrix_type full
_refine_ls_number_parameters 483
_refine_ls_number_reflns 8762
_refine_ls_number_restraints 0
_refine_ls_restrained_S_all 1.046
_refine_ls_R_factor_all 0.0433
_refine_ls_R_factor_gt 0.0412
_refine_ls_shift/su_max 0.024
_refine_ls_shift/su_mean 0.000
_refine_ls_structure_factor_coef Fsqd
_refine_ls_weighting_details 'w=1/[\s^2^(Fo^2^)+(0.0728P)^2^+6.5430P] where P=(Fo^2^+2Fc^2^)/3'
_refine_ls_weighting_scheme calc
_refine_ls_wR_factor_gt 0.1178
_refine_ls_wR_factor_ref 0.1199
_reflns_Friedel_coverage 0.000
_reflns_number_gt 8174
_reflns_number_total 8762
_reflns_threshold_expression 'I > 2\s(I)'
_cod_data_source_file d5cc05726d2.cif
_cod_data_source_block tzn338_auto_a
_cod_original_sg_symbol_H-M 'P 21/c'
_cod_database_code 7135155
_shelx_shelxl_version_number 2019/3
_shelx_space_group_comment
;
The symmetry employed for this shelxl refinement is uniquely defined
by the following loop, which should always be used as a source of
symmetry information in preference to the above space-group names.
They are only intended as comments.
;
_shelx_estimated_absorpt_t_min 0.378
_shelx_estimated_absorpt_t_max 0.531
_cell_oxdiff_length_a 13.03883(12)
_cell_oxdiff_length_b 15.09493(17)
_cell_oxdiff_length_c 21.63222(12)
_cell_oxdiff_angle_alpha 90.0105(7)
_cell_oxdiff_angle_beta 95.2569(6)
_cell_oxdiff_angle_gamma 90.0058(8)
_cell_oxdiff_volume 4239.75(7)
_cell_oxdiff_measurement_reflns_used 38543
_oxdiff_exptl_absorpt_empirical_full_min 0.841
_oxdiff_exptl_absorpt_empirical_full_max 1.225
_oxdiff_exptl_absorpt_empirical_details
;
Empirical correction (ABSPACK) includes:
- Absorption correction using spherical harmonics
- Frame scaling
;
_diffrn_oxdiff_digest_frames
;
014b54b143e889043745f5c57694a29cbb03962c47b
;
_reflns_odcompleteness_completeness 99.99
_reflns_odcompleteness_theta 66.97
_reflns_odcompleteness_iscentric 1
_chemical_oxdiff_formula PdC46H59BrCl2N2

loop_
_space_group_symop_operation_xyz
'x, y, z'
'-x, y+1/2, -z+1/2'
'-x, -y, -z'
'x, -y-1/2, z-1/2'

loop_
_atom_site_label
_atom_site_type_symbol
_atom_site_fract_x
_atom_site_fract_y
_atom_site_fract_z
_atom_site_U_iso_or_equiv
_atom_site_adp_type
_atom_site_occupancy
_atom_site_site_symmetry_order
_atom_site_calc_flag
_atom_site_refinement_flags_posn
_atom_site_refinement_flags_adp
_atom_site_refinement_flags_occupancy
_atom_site_disorder_assembly
_atom_site_disorder_group
Pd01 Pd 0.75542(2) 0.68485(2) 0.55104(2) 0.02030(8) Uani 1 1 d . . . . .
C1 C 0.6220(2) 0.73045(19) 0.72176(13) 0.0211(5) Uani 1 1 d . . . . .
Br02 Br 0.76019(3) 0.52028(2) 0.56044(2) 0.03656(11) Uani 1 1 d . . . . .
C2 C 0.5897(2) 0.53149(19) 0.68848(14) 0.0238(6) Uani 1 1 d . . . . .
Cl03 Cl 0.53266(6) 0.70771(5) 0.77180(3) 0.02774(16) Uani 1 1 d . . . . .
C3 C 0.4945(2) 0.60944(18) 0.60060(13) 0.0213(5) Uani 1 1 d . . . . .
Cl04 Cl 0.73079(6) 0.86116(5) 0.78680(3) 0.02905(16) Uani 1 1 d . . . . .
N005 N 0.74479(18) 0.78923(15) 0.67231(11) 0.0191(4) Uani 1 1 d . . . . .
N006 N 0.63070(18) 0.68532(15) 0.66616(11) 0.0192(5) Uani 1 1 d . . . . .
C007 C 0.8246(2) 0.85202(18) 0.66019(13) 0.0205(5) Uani 1 1 d . . . . .
C00B C 0.7067(2) 0.72174(18) 0.63471(12) 0.0185(5) Uani 1 1 d . . . . .
C00C C 0.6950(2) 0.79294(19) 0.72626(13) 0.0211(5) Uani 1 1 d . . . . .
C00D C 0.5709(2) 0.60614(17) 0.65034(13) 0.0199(5) Uani 1 1 d . . . . .
C00E C 0.5266(3) 0.4583(2) 0.67530(15) 0.0292(6) Uani 1 1 d . . . . .
H00E H 0.535518 0.406822 0.700464 0.035 Uiso 1 1 calc R U . . .
C00F C 0.4348(2) 0.5332(2) 0.58876(14) 0.0267(6) Uani 1 1 d . . . . .
H00F H 0.382978 0.532361 0.554890 0.032 Uiso 1 1 calc R U . . .
C00G C 0.7576(3) 0.8080(2) 0.50680(15) 0.0285(6) Uani 1 1 d . . . . .
H00A H 0.693193 0.825185 0.481912 0.034 Uiso 1 1 calc R U . . .
H00B H 0.788464 0.857316 0.532326 0.034 Uiso 1 1 calc R U . . .
C99 C 0.4732(2) 0.69123(19) 0.56040(14) 0.0234(6) Uani 1 1 d . . . . .
H99A H 0.542444 0.716841 0.554868 0.028 Uiso 0.404(5) 1 calc R U P A 1
H99B H 0.524321 0.738187 0.574197 0.028 Uiso 0.596(5) 1 calc R U P A 2
C00I C 0.8742(2) 1.0007(2) 0.64033(15) 0.0273(6) Uani 1 1 d . . . . .
H00I H 0.857952 1.060985 0.631592 0.033 Uiso 1 1 calc R U . . .
C00J C 0.7949(2) 0.94085(19) 0.64892(13) 0.0226(6) Uani 1 1 d . . . . .
C00K C 0.4507(3) 0.4595(2) 0.62592(15) 0.0306(7) Uani 1 1 d . . . . .
H00K H 0.408983 0.408510 0.617589 0.037 Uiso 1 1 calc R U . . .
C00L C 0.6181(2) 0.9469(2) 0.58578(14) 0.0270(6) Uani 1 1 d . . . . .
H00C H 0.629815 0.883524 0.577033 0.032 Uiso 1 1 calc R U . . .
H00D H 0.544234 0.954067 0.591872 0.032 Uiso 1 1 calc R U . . .
C00M C 0.8283(2) 0.7555(2) 0.47511(13) 0.0273(6) Uani 1 1 d . . . . .
C00N C 0.9264(2) 0.82251(19) 0.66480(14) 0.0225(6) Uani 1 1 d . . . . .
C98 C 0.9574(2) 0.7257(2) 0.67570(15) 0.0272(6) Uani 1 1 d . . . . .
H98A H 0.904295 0.694219 0.647548 0.033 Uiso 0.320(5) 1 calc R U P B 1
H98B H 0.893344 0.689741 0.677189 0.033 Uiso 0.680(5) 1 calc R U P B 2
C00P C 0.6745(2) 0.5276(2) 0.74208(14) 0.0278(6) Uani 1 1 d . . . . .
H00P H 0.692445 0.590248 0.753425 0.033 Uiso 1 1 calc R U . . .
C00Q C 0.6822(2) 0.97156(19) 0.64712(14) 0.0231(6) Uani 1 1 d . . . . .
H00Q H 0.651170 0.938246 0.680747 0.028 Uiso 1 1 calc R U . . .
C00R C 0.9382(2) 0.7740(2) 0.47734(14) 0.0295(6) Uani 1 1 d . . . . .
C00S C 0.6704(3) 1.0704(2) 0.66209(15) 0.0293(6) Uani 1 1 d . . . . .
H00G H 0.708991 1.105632 0.633344 0.035 Uiso 1 1 calc R U . . .
H00H H 0.596808 1.086793 0.654584 0.035 Uiso 1 1 calc R U . . .
C00T C 1.0017(2) 0.8861(2) 0.65654(16) 0.0286(6) Uani 1 1 d . . . . .
H00T H 1.072051 0.868848 0.659368 0.034 Uiso 1 1 calc R U . . .
C00U C 0.9759(2) 0.9736(2) 0.64430(16) 0.0305(7) Uani 1 1 d . . . . .
H00U H 1.028559 1.015584 0.638585 0.037 Uiso 1 1 calc R U . . .
C00V C 0.8598(3) 0.6081(2) 0.43141(15) 0.0337(7) Uani 1 1 d . . . . .
H00V H 0.833611 0.553030 0.415616 0.040 Uiso 1 1 calc R U . . .
C00W C 0.7910(3) 0.6740(2) 0.45067(14) 0.0293(7) Uani 1 1 d . . . . .
H00W H 0.719045 0.662773 0.446944 0.035 Uiso 1 1 calc R U . . .
C00X C 0.6360(3) 0.4846(2) 0.80000(15) 0.0350(7) Uani 1 1 d . . . . .
H00J H 0.567343 0.509109 0.806339 0.042 Uiso 1 1 calc R U . . .
H00L H 0.627834 0.420137 0.792670 0.042 Uiso 1 1 calc R U . . .
C00Y C 0.9626(3) 0.6240(3) 0.43564(16) 0.0362(7) Uani 1 1 d . . . . .
H00Y H 1.007832 0.578932 0.423913 0.043 Uiso 1 1 calc R U . . .
C00Z C 0.6410(3) 1.0002(2) 0.52956(17) 0.0377(8) Uani 1 1 d . . . . .
H00M H 0.604319 0.974363 0.492272 0.057 Uiso 1 1 calc R U . . .
H00N H 0.715206 0.999345 0.525580 0.057 Uiso 1 1 calc R U . . .
H00O H 0.618186 1.061498 0.534360 0.057 Uiso 1 1 calc R U . . .
C011 C 1.0840(3) 0.8717(3) 0.4968(2) 0.0447(9) Uani 1 1 d . . . . .
H011 H 1.111494 0.927498 0.510187 0.054 Uiso 1 1 calc R U . . .
C012 C 0.7735(3) 0.4841(3) 0.72307(16) 0.0384(8) Uani 1 1 d . . . . .
H01A H 0.798367 0.519181 0.688788 0.046 Uiso 1 1 calc R U . . .
H01B H 0.826675 0.487823 0.758707 0.046 Uiso 1 1 calc R U . . .
C013 C 0.7086(3) 1.0947(2) 0.72853(18) 0.0367(8) Uani 1 1 d . . . . .
H01C H 0.704001 1.159011 0.733939 0.055 Uiso 1 1 calc R U . . .
H01D H 0.780333 1.075784 0.737163 0.055 Uiso 1 1 calc R U . . .
H01E H 0.665921 1.064997 0.757274 0.055 Uiso 1 1 calc R U . . .
C014 C 0.7074(3) 0.4990(3) 0.85878(17) 0.0463(9) Uani 1 1 d . . . . .
H01F H 0.678715 0.469709 0.893769 0.069 Uiso 1 1 calc R U . . .
H01G H 0.714238 0.562624 0.867184 0.069 Uiso 1 1 calc R U . . .
H01H H 0.775289 0.473929 0.853248 0.069 Uiso 1 1 calc R U . . .
C015 C 1.0041(3) 0.7066(2) 0.45724(16) 0.0332(7) Uani 1 1 d . . . . .
C016 C 1.1490(3) 0.8056(3) 0.4772(2) 0.0453(9) Uani 1 1 d . . . . .
H016 H 1.220590 0.817237 0.476925 0.054 Uiso 1 1 calc R U . . .
C017 C 0.9803(3) 0.8555(2) 0.49661(17) 0.0368(7) Uani 1 1 d . . . . .
H017 H 0.936462 0.900621 0.509835 0.044 Uiso 1 1 calc R U . . .
C018 C 1.1109(3) 0.7248(3) 0.45859(17) 0.0409(8) Uani 1 1 d . . . . .
H018 H 1.156462 0.680261 0.446400 0.049 Uiso 1 1 calc R U . . .
C019 C 0.7646(4) 0.3881(3) 0.7025(2) 0.0558(12) Uani 1 1 d . . . . .
H01I H 0.832587 0.366012 0.694125 0.084 Uiso 1 1 calc R U . . .
H01J H 0.717371 0.383887 0.664644 0.084 Uiso 1 1 calc R U . . .
H01K H 0.737992 0.352530 0.735367 0.084 Uiso 1 1 calc R U . . .
C51A C 0.4448(13) 0.7462(13) 0.4484(10) 0.0383(11) Uani 0.404(5) 1 d . . P A 1
H51A H 0.414089 0.730359 0.406857 0.057 Uiso 0.404(5) 1 calc R U P A 1
H51B H 0.518903 0.755866 0.447261 0.057 Uiso 0.404(5) 1 calc R U P A 1
H51C H 0.412655 0.800473 0.462268 0.057 Uiso 0.404(5) 1 calc R U P A 1
C52A C 0.4267(7) 0.6685(5) 0.4951(4) 0.0291(7) Uani 0.404(5) 1 d . . P A 1
H52A H 0.351907 0.657845 0.495594 0.035 Uiso 0.404(5) 1 calc R U P A 1
H52B H 0.458626 0.613484 0.480875 0.035 Uiso 0.404(5) 1 calc R U P A 1
C53A C 0.4172(6) 0.7625(5) 0.5940(4) 0.0291(7) Uani 0.404(5) 1 d . . P A 1
H53A H 0.472078 0.802076 0.612666 0.035 Uiso 0.404(5) 1 calc R U P A 1
H53B H 0.378813 0.797345 0.560681 0.035 Uiso 0.404(5) 1 calc R U P A 1
C54A C 0.3502(11) 0.7524(8) 0.6389(5) 0.0383(11) Uani 0.404(5) 1 d . . P A 1
H54A H 0.332026 0.689644 0.642182 0.057 Uiso 0.404(5) 1 calc R U P A 1
H54B H 0.287759 0.787056 0.627607 0.057 Uiso 0.404(5) 1 calc R U P A 1
H54C H 0.383017 0.773136 0.678802 0.057 Uiso 0.404(5) 1 calc R U P A 1
C51B C 0.4685(8) 0.7438(9) 0.4466(7) 0.0383(11) Uani 0.596(5) 1 d . . P A 2
H51D H 0.493951 0.726446 0.407120 0.057 Uiso 0.596(5) 1 calc R U P A 2
H51E H 0.506111 0.796185 0.463040 0.057 Uiso 0.596(5) 1 calc R U P A 2
H51F H 0.394901 0.757457 0.439973 0.057 Uiso 0.596(5) 1 calc R U P A 2
C52B C 0.4850(5) 0.6684(4) 0.4925(3) 0.0291(7) Uani 0.596(5) 1 d . . P A 2
H52C H 0.555112 0.644411 0.489890 0.035 Uiso 0.596(5) 1 calc R U P A 2
H52D H 0.435535 0.620663 0.479674 0.035 Uiso 0.596(5) 1 calc R U P A 2
C53B C 0.3621(4) 0.7270(4) 0.5679(2) 0.0291(7) Uani 0.596(5) 1 d . . P A 2
H53D H 0.357963 0.786143 0.548087 0.035 Uiso 0.596(5) 1 calc R U P A 2
H53C H 0.314176 0.688230 0.542089 0.035 Uiso 0.596(5) 1 calc R U P A 2
C54B C 0.3231(7) 0.7357(5) 0.6211(3) 0.0383(11) Uani 0.596(5) 1 d . . P A 2
H54D H 0.248423 0.726789 0.615191 0.057 Uiso 0.596(5) 1 calc R U P A 2
H54E H 0.337863 0.795324 0.637563 0.057 Uiso 0.596(5) 1 calc R U P A 2
H54F H 0.353821 0.691615 0.650479 0.057 Uiso 0.596(5) 1 calc R U P A 2
C61A C 1.0065(15) 0.7271(10) 0.7854(8) 0.0509(11) Uani 0.320(5) 1 d . . P B 1
H61A H 1.078259 0.713684 0.779005 0.076 Uiso 0.320(5) 1 calc R U P B 1
H61B H 0.990463 0.703110 0.825538 0.076 Uiso 0.320(5) 1 calc R U P B 1
H61C H 0.996426 0.791474 0.785138 0.076 Uiso 0.320(5) 1 calc R U P B 1
C62A C 0.9396(9) 0.6878(7) 0.7366(5) 0.0334(7) Uani 0.320(5) 1 d . . P B 1
H62A H 0.867065 0.697724 0.744808 0.040 Uiso 0.320(5) 1 calc R U P B 1
H62B H 0.951773 0.623041 0.735978 0.040 Uiso 0.320(5) 1 calc R U P B 1
C63A C 1.0560(10) 0.7015(7) 0.6471(6) 0.0334(7) Uani 0.320(5) 1 d . . P B 1
H63A H 1.116319 0.721660 0.674614 0.040 Uiso 0.320(5) 1 calc R U P B 1
H63B H 1.057528 0.731758 0.606570 0.040 Uiso 0.320(5) 1 calc R U P B 1
C64A C 1.062(2) 0.5978(17) 0.6375(10) 0.0509(11) Uani 0.320(5) 1 d . . P B 1
H64A H 1.129071 0.582428 0.623176 0.076 Uiso 0.320(5) 1 calc R U P B 1
H64B H 1.007011 0.578972 0.606503 0.076 Uiso 0.320(5) 1 calc R U P B 1
H64C H 1.054355 0.567766 0.676981 0.076 Uiso 0.320(5) 1 calc R U P B 1
C61B C 0.9741(7) 0.7420(5) 0.7958(3) 0.0509(11) Uani 0.680(5) 1 d . . P B 2
H61D H 0.956621 0.805098 0.793179 0.076 Uiso 0.680(5) 1 calc R U P B 2
H61E H 1.021257 0.731283 0.833017 0.076 Uiso 0.680(5) 1 calc R U P B 2
H61F H 0.911166 0.707151 0.798254 0.076 Uiso 0.680(5) 1 calc R U P B 2
C62B C 1.0244(4) 0.7154(3) 0.7399(2) 0.0334(7) Uani 0.680(5) 1 d . . P B 2
H62D H 1.045513 0.652539 0.744698 0.040 Uiso 0.680(5) 1 calc R U P B 2
H62C H 1.087860 0.750992 0.738380 0.040 Uiso 0.680(5) 1 calc R U P B 2
C63B C 1.0149(5) 0.6918(3) 0.6230(3) 0.0334(7) Uani 0.680(5) 1 d . . P B 2
H63C H 0.971712 0.702825 0.583699 0.040 Uiso 0.680(5) 1 calc R U P B 2
H63D H 1.078306 0.727578 0.621786 0.040 Uiso 0.680(5) 1 calc R U P B 2
C64B C 1.0454(10) 0.5956(7) 0.6244(4) 0.0509(11) Uani 0.680(5) 1 d . . P B 2
H64D H 1.072528 0.579767 0.585086 0.076 Uiso 0.680(5) 1 calc R U P B 2
H64E H 0.984946 0.558940 0.630218 0.076 Uiso 0.680(5) 1 calc R U P B 2
H64F H 1.098395 0.585361 0.658748 0.076 Uiso 0.680(5) 1 calc R U P B 2

loop_
_atom_site_aniso_label
_atom_site_aniso_U_11
_atom_site_aniso_U_22
_atom_site_aniso_U_33
_atom_site_aniso_U_23
_atom_site_aniso_U_13
_atom_site_aniso_U_12
Pd01 0.01929(12) 0.02209(13) 0.01943(12) -0.00323(7) 0.00124(8) 0.00196(7)
C1 0.0211(13) 0.0216(13) 0.0208(13) -0.0007(10) 0.0035(10) 0.0012(11)
Br02 0.0444(2) 0.0315(2) 0.03377(19) -0.00313(13) 0.00315(15) 0.00313(14)
C2 0.0260(14) 0.0214(13) 0.0240(14) 0.0007(11) 0.0030(11) 0.0026(11)
Cl03 0.0291(3) 0.0286(3) 0.0270(3) -0.0027(3) 0.0105(3) -0.0045(3)
C3 0.0201(13) 0.0219(13) 0.0218(13) -0.0025(10) 0.0020(10) 0.0003(10)
Cl04 0.0366(4) 0.0301(4) 0.0205(3) -0.0071(3) 0.0023(3) -0.0083(3)
N005 0.0210(11) 0.0183(11) 0.0181(11) -0.0011(9) 0.0019(9) -0.0006(9)
N006 0.0193(11) 0.0185(11) 0.0195(11) -0.0018(8) 0.0001(9) -0.0006(8)
C007 0.0217(13) 0.0205(13) 0.0194(13) -0.0014(10) 0.0021(10) -0.0019(10)
C00B 0.0177(12) 0.0182(12) 0.0195(12) -0.0006(10) 0.0001(10) 0.0020(10)
C00C 0.0239(13) 0.0203(13) 0.0187(13) -0.0028(10) 0.0004(10) 0.0012(11)
C00D 0.0193(13) 0.0164(12) 0.0243(14) -0.0023(10) 0.0037(11) -0.0011(10)
C00E 0.0379(17) 0.0198(14) 0.0303(16) 0.0023(11) 0.0055(13) -0.0026(12)
C00F 0.0260(14) 0.0274(15) 0.0264(15) -0.0030(12) 0.0009(11) -0.0045(12)
C00G 0.0307(16) 0.0276(15) 0.0275(15) 0.0039(12) 0.0044(13) 0.0068(12)
C99 0.0223(14) 0.0236(14) 0.0237(14) -0.0007(11) -0.0003(11) 0.0008(11)
C00I 0.0286(15) 0.0210(13) 0.0326(16) 0.0014(12) 0.0046(12) -0.0022(12)
C00J 0.0245(14) 0.0204(13) 0.0229(13) -0.0019(10) 0.0023(11) -0.0007(11)
C00K 0.0357(17) 0.0236(15) 0.0330(16) -0.0046(12) 0.0054(13) -0.0105(13)
C00L 0.0256(14) 0.0280(15) 0.0269(15) -0.0015(12) 0.0001(11) 0.0052(12)
C00M 0.0301(15) 0.0312(16) 0.0210(14) 0.0030(12) 0.0040(11) 0.0057(12)
C00N 0.0220(14) 0.0231(14) 0.0222(14) -0.0023(10) 0.0010(11) -0.0005(10)
C98 0.0221(14) 0.0236(14) 0.0353(16) 0.0001(12) -0.0012(12) 0.0027(11)
C00P 0.0308(16) 0.0266(15) 0.0253(15) 0.0043(11) -0.0011(12) 0.0040(12)
C00Q 0.0226(14) 0.0207(13) 0.0260(14) 0.0004(11) 0.0032(11) 0.0014(11)
C00R 0.0297(15) 0.0351(17) 0.0246(14) 0.0056(12) 0.0072(12) 0.0042(13)
C00S 0.0302(15) 0.0225(15) 0.0355(17) -0.0021(12) 0.0047(13) 0.0041(12)
C00T 0.0204(14) 0.0283(15) 0.0368(17) -0.0014(12) 0.0010(12) -0.0011(12)
C00U 0.0266(15) 0.0244(15) 0.0406(18) -0.0017(12) 0.0046(13) -0.0072(12)
C00V 0.0416(19) 0.0360(18) 0.0243(15) -0.0069(13) 0.0075(13) 0.0030(14)
C00W 0.0334(17) 0.0370(17) 0.0176(14) -0.0038(12) 0.0029(12) 0.0027(13)
C00X 0.0410(19) 0.0373(18) 0.0271(16) 0.0055(13) 0.0047(14) 0.0069(14)
C00Y 0.0410(19) 0.0395(18) 0.0299(16) -0.0018(14) 0.0126(14) 0.0107(15)
C00Z 0.0413(19) 0.0377(18) 0.0344(18) 0.0029(14) 0.0039(15) 0.0061(15)
C011 0.046(2) 0.0393(19) 0.050(2) 0.0077(17) 0.0103(17) -0.0087(17)
C012 0.0328(17) 0.054(2) 0.0282(16) 0.0093(15) 0.0021(13) 0.0149(16)
C013 0.0369(18) 0.0309(17) 0.0422(19) -0.0120(14) 0.0022(15) 0.0004(14)
C014 0.054(2) 0.059(2) 0.0250(17) 0.0045(16) 0.0029(16) 0.0090(19)
C015 0.0346(17) 0.0375(17) 0.0288(16) 0.0038(13) 0.0098(13) 0.0046(14)
C016 0.0353(19) 0.053(2) 0.049(2) 0.0105(17) 0.0102(17) -0.0043(16)
C017 0.0409(19) 0.0325(17) 0.0384(18) 0.0070(14) 0.0103(15) -0.0018(14)
C018 0.0342(18) 0.051(2) 0.0394(19) 0.0064(16) 0.0121(15) 0.0083(16)
C019 0.070(3) 0.048(2) 0.052(2) 0.0125(19) 0.017(2) 0.035(2)
C51A 0.045(4) 0.0417(18) 0.0283(18) 0.0031(14) 0.006(2) 0.018(2)
C52A 0.0289(17) 0.0298(15) 0.0280(15) -0.0004(12) -0.0004(13) 0.0064(14)
C53A 0.0289(17) 0.0298(15) 0.0280(15) -0.0004(12) -0.0004(13) 0.0064(14)
C54A 0.045(4) 0.0417(18) 0.0283(18) 0.0031(14) 0.006(2) 0.018(2)
C51B 0.045(4) 0.0417(18) 0.0283(18) 0.0031(14) 0.006(2) 0.018(2)
C52B 0.0289(17) 0.0298(15) 0.0280(15) -0.0004(12) -0.0004(13) 0.0064(14)
C53B 0.0289(17) 0.0298(15) 0.0280(15) -0.0004(12) -0.0004(13) 0.0064(14)
C54B 0.045(4) 0.0417(18) 0.0283(18) 0.0031(14) 0.006(2) 0.018(2)
C61A 0.075(4) 0.0442(19) 0.033(3) -0.008(2) -0.001(2) 0.028(2)
C62A 0.0348(18) 0.0318(16) 0.0326(18) -0.0030(13) -0.0026(14) 0.0074(13)
C63A 0.0348(18) 0.0318(16) 0.0326(18) -0.0030(13) -0.0026(14) 0.0074(13)
C64A 0.075(4) 0.0442(19) 0.033(3) -0.008(2) -0.001(2) 0.028(2)
C61B 0.075(4) 0.0442(19) 0.033(3) -0.008(2) -0.001(2) 0.028(2)
C62B 0.0348(18) 0.0318(16) 0.0326(18) -0.0030(13) -0.0026(14) 0.0074(13)
C63B 0.0348(18) 0.0318(16) 0.0326(18) -0.0030(13) -0.0026(14) 0.0074(13)
C64B 0.075(4) 0.0442(19) 0.033(3) -0.008(2) -0.001(2) 0.028(2)

loop_
_atom_type_symbol
_atom_type_description
_atom_type_scat_dispersion_real
_atom_type_scat_dispersion_imag
_atom_type_scat_source
C C 0.0181 0.0091 'International Tables Vol C Tables 4.2.6.8 and 6.1.1.4'
H H 0.0000 0.0000 'International Tables Vol C Tables 4.2.6.8 and 6.1.1.4'
N N 0.0311 0.0180 'International Tables Vol C Tables 4.2.6.8 and 6.1.1.4'
Cl Cl 0.3639 0.7018 'International Tables Vol C Tables 4.2.6.8 and 6.1.1.4'
Br Br -0.6763 1.2805 'International Tables Vol C Tables 4.2.6.8 and 6.1.1.4'
Pd Pd 0.1215 3.9337 'International Tables Vol C Tables 4.2.6.8 and 6.1.1.4'

loop_
_exptl_crystal_face_index_h
_exptl_crystal_face_index_k
_exptl_crystal_face_index_l
_exptl_crystal_face_perp_dist
0 -8 8 0.0480
-2 -8 -6 0.0845
2 9 5 0.0553
-1 4 -12 0.0683
-3 -4 -11 0.0970
4 -1 11 0.0518
-5 8 3 0.0792
-5 2 -10 0.0796
2 -6 -11 0.1106
2 2 13 0.0461
5 -7 -2 0.1006
-8 -1 4 0.0757
-6 -2 -9 0.0824
-6 1 11 0.0653
8 0 -8 0.1048
-6 -7 2 0.0559
5 6 -8 0.0726
6 7 -1 0.0607

loop_
_geom_angle_atom_site_label_1
_geom_angle_atom_site_label_2
_geom_angle_atom_site_label_3
_geom_angle
_geom_angle_site_symmetry_1
_geom_angle_site_symmetry_3
_geom_angle_publ_flag
C00B Pd01 C00G 100.42(12) . . ?
C00B Pd01 C00M 134.77(11) . . ?
C00G Pd01 C00M 38.51(12) . . ?
C00B Pd01 C00W 166.52(11) . . ?
C00G Pd01 C00W 67.25(12) . . ?
C00M Pd01 C00W 36.38(12) . . ?
C00B Pd01 Br02 101.89(8) . . ?
C00G Pd01 Br02 157.14(9) . . ?
C00M Pd01 Br02 121.67(8) . . ?
C00W Pd01 Br02 90.04(9) . . ?
C00C C1 N006 107.0(2) . . ?
C00C C1 Cl03 128.5(2) . . ?
N006 C1 Cl03 124.5(2) . . ?
C00E C2 C00D 116.7(3) . . ?
C00E C2 C00P 119.9(3) . . ?
C00D C2 C00P 123.5(3) . . ?
C00D C3 C00F 117.2(3) . . ?
C00D C3 C99 123.3(3) . . ?
C00F C3 C99 119.5(3) . . ?
C00B N005 C00C 110.9(2) . . ?
C00B N005 C007 127.4(2) . . ?
C00C N005 C007 121.7(2) . . ?
C00B N006 C1 110.6(2) . . ?
C00B N006 C00D 127.7(2) . . ?
C1 N006 C00D 121.4(2) . . ?
C00N C007 C00J 124.1(3) . . ?
C00N C007 N005 118.2(2) . . ?
C00J C007 N005 117.5(2) . . ?
N006 C00B N005 104.1(2) . . ?
N006 C00B Pd01 128.9(2) . . ?
N005 C00B Pd01 127.0(2) . . ?
C1 C00C N005 107.2(2) . . ?
C1 C00C Cl04 128.9(2) . . ?
N005 C00C Cl04 123.8(2) . . ?
C3 C00D C2 123.6(3) . . ?
C3 C00D N006 118.8(2) . . ?
C2 C00D N006 117.5(3) . . ?
C00K C00E C2 120.9(3) . . ?
C00K C00E H00E 119.5 . . ?
C2 C00E H00E 119.5 . . ?
C00K C00F C3 120.4(3) . . ?
C00K C00F H00F 119.8 . . ?
C3 C00F H00F 119.8 . . ?
C00M C00G Pd01 76.41(18) . . ?
C00M C00G H00A 115.8 . . ?
Pd01 C00G H00A 115.8 . . ?
C00M C00G H00B 115.8 . . ?
Pd01 C00G H00B 115.8 . . ?
H00A C00G H00B 112.8 . . ?
C53A C99 C3 111.8(4) . . ?
C53A C99 C52A 115.8(5) . . ?
C3 C99 C52A 112.6(4) . . ?
C3 C99 C52B 109.7(3) . . ?
C3 C99 C53B 110.0(3) . . ?
C52B C99 C53B 110.6(3) . . ?
C53A C99 H99A 105.2 . . ?
C3 C99 H99A 105.2 . . ?
C52A C99 H99A 105.2 . . ?
C3 C99 H99B 108.8 . . ?
C52B C99 H99B 108.8 . . ?
C53B C99 H99B 108.8 . . ?
C00U C00I C00J 121.2(3) . . ?
C00U C00I H00I 119.4 . . ?
C00J C00I H00I 119.4 . . ?
C00I C00J C007 116.2(3) . . ?
C00I C00J C00Q 121.3(3) . . ?
C007 C00J C00Q 122.6(3) . . ?
C00F C00K C00E 121.2(3) . . ?
C00F C00K H00K 119.4 . . ?
C00E C00K H00K 119.4 . . ?
C00Z C00L C00Q 115.5(3) . . ?
C00Z C00L H00C 108.4 . . ?
C00Q C00L H00C 108.4 . . ?
C00Z C00L H00D 108.4 . . ?
C00Q C00L H00D 108.4 . . ?
H00C C00L H00D 107.5 . . ?
C00W C00M C00G 116.5(3) . . ?
C00W C00M C00R 119.0(3) . . ?
C00G C00M C00R 123.5(3) . . ?
C00W C00M Pd01 72.78(18) . . ?
C00G C00M Pd01 65.08(17) . . ?
C00R C00M Pd01 123.3(2) . . ?
C007 C00N C00T 116.6(3) . . ?
C007 C00N C98 123.6(3) . . ?
C00T C00N C98 119.8(3) . . ?
C62A C98 C63A 118.6(7) . . ?
C62A C98 C00N 116.6(5) . . ?
C63B C98 C00N 110.5(3) . . ?
C63A C98 C00N 112.9(5) . . ?
C63B C98 C62B 110.9(3) . . ?
C00N C98 C62B 110.3(3) . . ?
C62A C98 H98A 101.7 . . ?
C63A C98 H98A 101.7 . . ?
C00N C98 H98A 101.7 . . ?
C63B C98 H98B 108.3 . . ?
C00N C98 H98B 108.3 . . ?
C62B C98 H98B 108.3 . . ?
C2 C00P C00X 111.6(3) . . ?
C2 C00P C012 112.4(3) . . ?
C00X C00P C012 112.5(3) . . ?
C2 C00P H00P 106.6 . . ?
C00X C00P H00P 106.6 . . ?
C012 C00P H00P 106.6 . . ?
C00S C00Q C00J 113.7(2) . . ?
C00S C00Q C00L 110.9(2) . . ?
C00J C00Q C00L 112.9(2) . . ?
C00S C00Q H00Q 106.2 . . ?
C00J C00Q H00Q 106.2 . . ?
C00L C00Q H00Q 106.2 . . ?
C017 C00R C015 119.3(3) . . ?
C017 C00R C00M 122.5(3) . . ?
C015 C00R C00M 118.2(3) . . ?
C013 C00S C00Q 113.7(3) . . ?
C013 C00S H00G 108.8 . . ?
C00Q C00S H00G 108.8 . . ?
C013 C00S H00H 108.8 . . ?
C00Q C00S H00H 108.8 . . ?
H00G C00S H00H 107.7 . . ?
C00U C00T C00N 121.3(3) . . ?
C00U C00T H00T 119.3 . . ?
C00N C00T H00T 119.3 . . ?
C00I C00U C00T 120.6(3) . . ?
C00I C00U H00U 119.7 . . ?
C00T C00U H00U 119.7 . . ?
C00Y C00V C00W 120.0(3) . . ?
C00Y C00V H00V 120.0 . . ?
C00W C00V H00V 120.0 . . ?
C00M C00W C00V 120.9(3) . . ?
C00M C00W Pd01 70.84(17) . . ?
C00V C00W Pd01 121.3(2) . . ?
C00M C00W H00W 119.5 . . ?
C00V C00W H00W 119.5 . . ?
Pd01 C00W H00W 78.8 . . ?
C014 C00X C00P 113.6(3) . . ?
C014 C00X H00J 108.8 . . ?
C00P C00X H00J 108.8 . . ?
C014 C00X H00L 108.8 . . ?
C00P C00X H00L 108.8 . . ?
H00J C00X H00L 107.7 . . ?
C00V C00Y C015 121.4(3) . . ?
C00V C00Y H00Y 119.3 . . ?
C015 C00Y H00Y 119.3 . . ?
C00L C00Z H00M 109.5 . . ?
C00L C00Z H00N 109.5 . . ?
H00M C00Z H00N 109.5 . . ?
C00L C00Z H00O 109.5 . . ?
H00M C00Z H00O 109.5 . . ?
H00N C00Z H00O 109.5 . . ?
C017 C011 C016 119.7(4) . . ?
C017 C011 H011 120.1 . . ?
C016 C011 H011 120.1 . . ?
C019 C012 C00P 116.3(3) . . ?
C019 C012 H01A 108.2 . . ?
C00P C012 H01A 108.2 . . ?
C019 C012 H01B 108.2 . . ?
C00P C012 H01B 108.2 . . ?
H01A C012 H01B 107.4 . . ?
C00S C013 H01C 109.5 . . ?
C00S C013 H01D 109.5 . . ?
H01C C013 H01D 109.5 . . ?
C00S C013 H01E 109.5 . . ?
H01C C013 H01E 109.5 . . ?
H01D C013 H01E 109.5 . . ?
C00X C014 H01F 109.5 . . ?
C00X C014 H01G 109.5 . . ?
H01F C014 H01G 109.5 . . ?
C00X C014 H01H 109.5 . . ?
H01F C014 H01H 109.5 . . ?
H01G C014 H01H 109.5 . . ?
C018 C015 C00Y 121.4(3) . . ?
C018 C015 C00R 118.3(3) . . ?
C00Y C015 C00R 120.3(3) . . ?
C018 C016 C011 120.8(4) . . ?
C018 C016 H016 119.6 . . ?
C011 C016 H016 119.6 . . ?
C011 C017 C00R 121.2(4) . . ?
C011 C017 H017 119.4 . . ?
C00R C017 H017 119.4 . . ?
C016 C018 C015 120.6(4) . . ?
C016 C018 H018 119.7 . . ?
C015 C018 H018 119.7 . . ?
C012 C019 H01I 109.5 . . ?
C012 C019 H01J 109.5 . . ?
H01I C019 H01J 109.5 . . ?
C012 C019 H01K 109.5 . . ?
H01I C019 H01K 109.5 . . ?
H01J C019 H01K 109.5 . . ?
C52A C51A H51A 109.5 . . ?
C52A C51A H51B 109.5 . . ?
H51A C51A H51B 109.5 . . ?
C52A C51A H51C 109.5 . . ?
H51A C51A H51C 109.5 . . ?
H51B C51A H51C 109.5 . . ?
C99 C52A C51A 110.8(11) . . ?
C99 C52A H52A 109.5 . . ?
C51A C52A H52A 109.5 . . ?
C99 C52A H52B 109.5 . . ?
C51A C52A H52B 109.5 . . ?
H52A C52A H52B 108.1 . . ?
C54A C53A C99 128.6(8) . . ?
C54A C53A H53A 105.2 . . ?
C99 C53A H53A 105.2 . . ?
C54A C53A H53B 105.2 . . ?
C99 C53A H53B 105.2 . . ?
H53A C53A H53B 105.9 . . ?
C53A C54A H54A 109.5 . . ?
C53A C54A H54B 109.5 . . ?
H54A C54A H54B 109.5 . . ?
C53A C54A H54C 109.5 . . ?
H54A C54A H54C 109.5 . . ?
H54B C54A H54C 109.5 . . ?
C52B C51B H51D 109.5 . . ?
C52B C51B H51E 109.5 . . ?
H51D C51B H51E 109.5 . . ?
C52B C51B H51F 109.5 . . ?
H51D C51B H51F 109.5 . . ?
H51E C51B H51F 109.5 . . ?
C51B C52B C99 116.1(6) . . ?
C51B C52B H52C 108.3 . . ?
C99 C52B H52C 108.3 . . ?
C51B C52B H52D 108.3 . . ?
C99 C52B H52D 108.3 . . ?
H52C C52B H52D 107.4 . . ?
C54B C53B C99 124.3(5) . . ?
C54B C53B H53D 106.2 . . ?
C99 C53B H53D 106.3 . . ?
C54B C53B H53C 106.3 . . ?
C99 C53B H53C 106.3 . . ?
H53D C53B H53C 106.4 . . ?
C53B C54B H54D 109.5 . . ?
C53B C54B H54E 109.5 . . ?
H54D C54B H54E 109.5 . . ?
C53B C54B H54F 109.5 . . ?
H54D C54B H54F 109.5 . . ?
H54E C54B H54F 109.5 . . ?
C62A C61A H61A 109.5 . . ?
C62A C61A H61B 109.5 . . ?
H61A C61A H61B 109.5 . . ?
C62A C61A H61C 109.5 . . ?
H61A C61A H61C 109.5 . . ?
H61B C61A H61C 109.5 . . ?
C61A C62A C98 111.2(11) . . ?
C61A C62A H62A 109.4 . . ?
C98 C62A H62A 109.4 . . ?
C61A C62A H62B 109.4 . . ?
C98 C62A H62B 109.4 . . ?
H62A C62A H62B 108.0 . . ?
C98 C63A C64A 110.3(15) . . ?
C98 C63A H63A 109.6 . . ?
C64A C63A H63A 109.6 . . ?
C98 C63A H63B 109.6 . . ?
C64A C63A H63B 109.6 . . ?
H63A C63A H63B 108.1 . . ?
C63A C64A H64A 109.5 . . ?
C63A C64A H64B 109.5 . . ?
H64A C64A H64B 109.5 . . ?
C63A C64A H64C 109.5 . . ?
H64A C64A H64C 109.5 . . ?
H64B C64A H64C 109.5 . . ?
C62B C61B H61D 109.5 . . ?
C62B C61B H61E 109.5 . . ?
H61D C61B H61E 109.5 . . ?
C62B C61B H61F 109.5 . . ?
H61D C61B H61F 109.5 . . ?
H61E C61B H61F 109.5 . . ?
C61B C62B C98 116.1(5) . . ?
C61B C62B H62D 108.3 . . ?
C98 C62B H62D 108.3 . . ?
C61B C62B H62C 108.3 . . ?
C98 C62B H62C 108.3 . . ?
H62D C62B H62C 107.4 . . ?
C64B C63B C98 117.4(6) . . ?
C64B C63B H63C 107.9 . . ?
C98 C63B H63C 107.9 . . ?
C64B C63B H63D 107.9 . . ?
C98 C63B H63D 107.9 . . ?
H63C C63B H63D 107.2 . . ?
C63B C64B H64D 109.5 . . ?
C63B C64B H64E 109.5 . . ?
H64D C64B H64E 109.5 . . ?
C63B C64B H64F 109.5 . . ?
H64D C64B H64F 109.5 . . ?
H64E C64B H64F 109.5 . . ?

loop_
_geom_bond_atom_site_label_1
_geom_bond_atom_site_label_2
_geom_bond_distance
_geom_bond_site_symmetry_2
_geom_bond_publ_flag
Pd01 C00B 2.050(3) . ?
Pd01 C00G 2.092(3) . ?
Pd01 C00M 2.242(3) . ?
Pd01 C00W 2.267(3) . ?
Pd01 Br02 2.4925(4) . ?
C1 C00C 1.337(4) . ?
C1 N006 1.396(4) . ?
C1 Cl03 1.696(3) . ?
C2 C00E 1.391(4) . ?
C2 C00D 1.405(4) . ?
C2 C00P 1.528(4) . ?
C3 C00D 1.399(4) . ?
C3 C00F 1.399(4) . ?
C3 C99 1.521(4) . ?
Cl04 C00C 1.697(3) . ?
N005 C00B 1.368(3) . ?
N005 C00C 1.388(4) . ?
N005 C007 1.450(4) . ?
N006 C00B 1.368(4) . ?
N006 C00D 1.450(3) . ?
C007 C00N 1.395(4) . ?
C007 C00J 1.411(4) . ?
C00E C00K 1.388(5) . ?
C00E H00E 0.9500 . ?
C00F C00K 1.378(5) . ?
C00F H00F 0.9500 . ?
C00G C00M 1.436(4) . ?
C00G H00A 0.9900 . ?
C00G H00B 0.9900 . ?
C99 C53A 1.521(8) . ?
C99 C52A 1.525(8) . ?
C99 C52B 1.529(6) . ?
C99 C53B 1.568(6) . ?
C99 H99A 1.0000 . ?
C99 H99B 1.0000 . ?
C00I C00U 1.383(5) . ?
C00I C00J 1.399(4) . ?
C00I H00I 0.9500 . ?
C00J C00Q 1.538(4) . ?
C00K H00K 0.9500 . ?
C00L C00Z 1.510(5) . ?
C00L C00Q 1.547(4) . ?
C00L H00C 0.9900 . ?
C00L H00D 0.9900 . ?
C00M C00W 1.408(5) . ?
C00M C00R 1.457(4) . ?
C00N C00T 1.396(4) . ?
C00N C98 1.528(4) . ?
C98 C62A 1.475(12) . ?
C98 C63B 1.510(6) . ?
C98 C63A 1.522(12) . ?
C98 C62B 1.579(6) . ?
C98 H98A 1.0000 . ?
C98 H98B 1.0000 . ?
C00P C00X 1.535(4) . ?
C00P C012 1.538(5) . ?
C00P H00P 1.0000 . ?
C00Q C00S 1.537(4) . ?
C00Q H00Q 1.0000 . ?
C00R C017 1.395(5) . ?
C00R C015 1.425(5) . ?
C00S C013 1.522(5) . ?
C00S H00G 0.9900 . ?
C00S H00H 0.9900 . ?
C00T C00U 1.384(5) . ?
C00T H00T 0.9500 . ?
C00U H00U 0.9500 . ?
C00V C00Y 1.356(5) . ?
C00V C00W 1.428(5) . ?
C00V H00V 0.9500 . ?
C00W H00W 0.9500 . ?
C00X C014 1.521(5) . ?
C00X H00J 0.9900 . ?
C00X H00L 0.9900 . ?
C00Y C015 1.421(5) . ?
C00Y H00Y 0.9500 . ?
C00Z H00M 0.9800 . ?
C00Z H00N 0.9800 . ?
C00Z H00O 0.9800 . ?
C011 C017 1.374(5) . ?
C011 C016 1.399(6) . ?
C011 H011 0.9500 . ?
C012 C019 1.516(6) . ?
C012 H01A 0.9900 . ?
C012 H01B 0.9900 . ?
C013 H01C 0.9800 . ?
C013 H01D 0.9800 . ?
C013 H01E 0.9800 . ?
C014 H01F 0.9800 . ?
C014 H01G 0.9800 . ?
C014 H01H 0.9800 . ?
C015 C018 1.418(5) . ?
C016 C018 1.364(6) . ?
C016 H016 0.9500 . ?
C017 H017 0.9500 . ?
C018 H018 0.9500 . ?
C019 H01I 0.9800 . ?
C019 H01J 0.9800 . ?
C019 H01K 0.9800 . ?
C51A C52A 1.578(19) . ?
C51A H51A 0.9800 . ?
C51A H51B 0.9800 . ?
C51A H51C 0.9800 . ?
C52A H52A 0.9900 . ?
C52A H52B 0.9900 . ?
C53A C54A 1.373(15) . ?
C53A H53A 0.9900 . ?
C53A H53B 0.9900 . ?
C54A H54A 0.9800 . ?
C54A H54B 0.9800 . ?
C54A H54C 0.9800 . ?
C51B C52B 1.512(13) . ?
C51B H51D 0.9800 . ?
C51B H51E 0.9800 . ?
C51B H51F 0.9800 . ?
C52B H52C 0.9900 . ?
C52B H52D 0.9900 . ?
C53B C54B 1.307(9) . ?
C53B H53D 0.9900 . ?
C53B H53C 0.9900 . ?
C54B H54D 0.9800 . ?
C54B H54E 0.9800 . ?
C54B H54F 0.9800 . ?
C61A C62A 1.43(2) . ?
C61A H61A 0.9800 . ?
C61A H61B 0.9800 . ?
C61A H61C 0.9800 . ?
C62A H62A 0.9900 . ?
C62A H62B 0.9900 . ?
C63A C64A 1.58(3) . ?
C63A H63A 0.9900 . ?
C63A H63B 0.9900 . ?
C64A H64A 0.9800 . ?
C64A H64B 0.9800 . ?
C64A H64C 0.9800 . ?
C61B C62B 1.484(8) . ?
C61B H61D 0.9800 . ?
C61B H61E 0.9800 . ?
C61B H61F 0.9800 . ?
C62B H62D 0.9900 . ?
C62B H62C 0.9900 . ?
C63B C64B 1.505(12) . ?
C63B H63C 0.9900 . ?
C63B H63D 0.9900 . ?
C64B H64D 0.9800 . ?
C64B H64E 0.9800 . ?
C64B H64F 0.9800 . ?

loop_
_geom_torsion_atom_site_label_1
_geom_torsion_atom_site_label_2
_geom_torsion_atom_site_label_3
_geom_torsion_atom_site_label_4
_geom_torsion
_geom_torsion_site_symmetry_1
_geom_torsion_site_symmetry_2
_geom_torsion_site_symmetry_3
_geom_torsion_site_symmetry_4
_geom_torsion_publ_flag
C00C C1 N006 C00B -2.3(3) . . . . ?
Cl03 C1 N006 C00B 177.0(2) . . . . ?
C00C C1 N006 C00D 172.5(2) . . . . ?
Cl03 C1 N006 C00D -8.2(4) . . . . ?
C00B N005 C007 C00N -74.2(4) . . . . ?
C00C N005 C007 C00N 107.1(3) . . . . ?
C00B N005 C007 C00J 110.4(3) . . . . ?
C00C N005 C007 C00J -68.4(3) . . . . ?
C1 N006 C00B N005 0.6(3) . . . . ?
C00D N006 C00B N005 -173.8(2) . . . . ?
C1 N006 C00B Pd01 179.99(19) . . . . ?
C00D N006 C00B Pd01 5.7(4) . . . . ?
C00C N005 C00B N006 1.3(3) . . . . ?
C007 N005 C00B N006 -177.5(2) . . . . ?
C00C N005 C00B Pd01 -178.12(19) . . . . ?
C007 N005 C00B Pd01 3.0(4) . . . . ?
N006 C1 C00C N005 3.0(3) . . . . ?
Cl03 C1 C00C N005 -176.3(2) . . . . ?
N006 C1 C00C Cl04 -172.8(2) . . . . ?
Cl03 C1 C00C Cl04 8.0(4) . . . . ?
C00B N005 C00C C1 -2.8(3) . . . . ?
C007 N005 C00C C1 176.2(2) . . . . ?
C00B N005 C00C Cl04 173.2(2) . . . . ?
C007 N005 C00C Cl04 -7.8(4) . . . . ?
C00F C3 C00D C2 -0.5(4) . . . . ?
C99 C3 C00D C2 178.6(3) . . . . ?
C00F C3 C00D N006 -176.7(3) . . . . ?
C99 C3 C00D N006 2.4(4) . . . . ?
C00E C2 C00D C3 -0.8(4) . . . . ?
C00P C2 C00D C3 178.9(3) . . . . ?
C00E C2 C00D N006 175.5(3) . . . . ?
C00P C2 C00D N006 -4.8(4) . . . . ?
C00B N006 C00D C3 -73.8(4) . . . . ?
C1 N006 C00D C3 112.5(3) . . . . ?
C00B N006 C00D C2 109.8(3) . . . . ?
C1 N006 C00D C2 -64.0(4) . . . . ?
C00D C2 C00E C00K 1.3(5) . . . . ?
C00P C2 C00E C00K -178.4(3) . . . . ?
C00D C3 C00F C00K 1.2(4) . . . . ?
C99 C3 C00F C00K -177.9(3) . . . . ?
C00D C3 C99 C53A -74.6(5) . . . . ?
C00F C3 C99 C53A 104.5(4) . . . . ?
C00D C3 C99 C52A 153.1(5) . . . . ?
C00F C3 C99 C52A -27.8(5) . . . . ?
C00D C3 C99 C52B 122.1(4) . . . . ?
C00F C3 C99 C52B -58.9(4) . . . . ?
C00D C3 C99 C53B -116.0(3) . . . . ?
C00F C3 C99 C53B 63.0(4) . . . . ?
C00U C00I C00J C007 -1.5(4) . . . . ?
C00U C00I C00J C00Q 177.5(3) . . . . ?
C00N C007 C00J C00I 1.9(4) . . . . ?
N005 C007 C00J C00I 177.0(2) . . . . ?
C00N C007 C00J C00Q -177.1(3) . . . . ?
N005 C007 C00J C00Q -2.0(4) . . . . ?
C3 C00F C00K C00E -0.8(5) . . . . ?
C2 C00E C00K C00F -0.6(5) . . . . ?
Pd01 C00G C00M C00W 53.4(3) . . . . ?
Pd01 C00G C00M C00R -114.7(3) . . . . ?
C00J C007 C00N C00T -1.1(4) . . . . ?
N005 C007 C00N C00T -176.2(3) . . . . ?
C00J C007 C00N C98 -178.7(3) . . . . ?
N005 C007 C00N C98 6.2(4) . . . . ?
C007 C00N C98 C62A -67.4(6) . . . . ?
C00T C00N C98 C62A 115.1(6) . . . . ?
C007 C00N C98 C63B 120.4(4) . . . . ?
C00T C00N C98 C63B -57.1(4) . . . . ?
C007 C00N C98 C63A 150.2(6) . . . . ?
C00T C00N C98 C63A -27.3(7) . . . . ?
C007 C00N C98 C62B -116.5(4) . . . . ?
C00T C00N C98 C62B 66.0(4) . . . . ?
C00E C2 C00P C00X -43.8(4) . . . . ?
C00D C2 C00P C00X 136.5(3) . . . . ?
C00E C2 C00P C012 83.7(4) . . . . ?
C00D C2 C00P C012 -96.0(4) . . . . ?
C00I C00J C00Q C00S -23.7(4) . . . . ?
C007 C00J C00Q C00S 155.3(3) . . . . ?
C00I C00J C00Q C00L 103.8(3) . . . . ?
C007 C00J C00Q C00L -77.3(3) . . . . ?
C00Z C00L C00Q C00S 56.1(4) . . . . ?
C00Z C00L C00Q C00J -72.8(3) . . . . ?
C00W C00M C00R C017 175.2(3) . . . . ?
C00G C00M C00R C017 -16.9(5) . . . . ?
Pd01 C00M C00R C017 -97.1(3) . . . . ?
C00W C00M C00R C015 -2.9(4) . . . . ?
C00G C00M C00R C015 165.0(3) . . . . ?
Pd01 C00M C00R C015 84.8(3) . . . . ?
C00J C00Q C00S C013 -66.0(4) . . . . ?
C00L C00Q C00S C013 165.5(3) . . . . ?
C007 C00N C00T C00U -0.1(5) . . . . ?
C98 C00N C00T C00U 177.6(3) . . . . ?
C00J C00I C00U C00T 0.5(5) . . . . ?
C00N C00T C00U C00I 0.4(5) . . . . ?
C00G C00M C00W C00V -165.3(3) . . . . ?
C00R C00M C00W C00V 3.4(4) . . . . ?
Pd01 C00M C00W C00V -115.6(3) . . . . ?
C00G C00M C00W Pd01 -49.7(2) . . . . ?
C00R C00M C00W Pd01 119.0(3) . . . . ?
C00Y C00V C00W C00M -1.0(5) . . . . ?
C00Y C00V C00W Pd01 -86.2(4) . . . . ?
C2 C00P C00X C014 -165.8(3) . . . . ?
C012 C00P C00X C014 66.8(4) . . . . ?
C00W C00V C00Y C015 -2.0(5) . . . . ?
C2 C00P C012 C019 -62.4(4) . . . . ?
C00X C00P C012 C019 64.6(4) . . . . ?
C00V C00Y C015 C018 -176.7(3) . . . . ?
C00V C00Y C015 C00R 2.4(5) . . . . ?
C017 C00R C015 C018 1.0(5) . . . . ?
C00M C00R C015 C018 179.2(3) . . . . ?
C017 C00R C015 C00Y -178.1(3) . . . . ?
C00M C00R C015 C00Y 0.1(5) . . . . ?
C017 C011 C016 C018 -0.8(6) . . . . ?
C016 C011 C017 C00R 0.2(6) . . . . ?
C015 C00R C017 C011 -0.3(5) . . . . ?
C00M C00R C017 C011 -178.4(3) . . . . ?
C011 C016 C018 C015 1.5(6) . . . . ?
C00Y C015 C018 C016 177.5(4) . . . . ?
C00R C015 C018 C016 -1.6(5) . . . . ?
C53A C99 C52A C51A 71.4(8) . . . . ?
C3 C99 C52A C51A -158.3(6) . . . . ?
C3 C99 C53A C54A -29.6(10) . . . . ?
C52A C99 C53A C54A 101.1(10) . . . . ?
C3 C99 C52B C51B -178.7(6) . . . . ?
C53B C99 C52B C51B 59.8(7) . . . . ?
C3 C99 C53B C54B 45.0(7) . . . . ?
C52B C99 C53B C54B 166.3(6) . . . . ?
C63A C98 C62A C61A 72.0(11) . . . . ?
C00N C98 C62A C61A -68.2(10) . . . . ?
C62A C98 C63A C64A 59.4(12) . . . . ?
C00N C98 C63A C64A -159.0(8) . . . . ?
C63B C98 C62B C61B -176.8(5) . . . . ?
C00N C98 C62B C61B 60.3(6) . . . . ?
C00N C98 C63B C64B -176.2(5) . . . . ?
C62B C98 C63B C64B 61.0(7) . . . . ?

loop_
_exptl_oxdiff_crystal_face_indexfrac_h
_exptl_oxdiff_crystal_face_indexfrac_k
_exptl_oxdiff_crystal_face_indexfrac_l
_exptl_oxdiff_crystal_face_x
_exptl_oxdiff_crystal_face_y
_exptl_oxdiff_crystal_face_z
0.0196 -7.9926 8.0003 0.2445 0.8900 0.3755
-1.9905 -7.9918 -5.9910 0.1517 0.6904 -0.6509
1.9880 8.9909 4.9910 -0.1822 -0.8017 0.6039
-1.0156 3.9969 -11.9954 -0.1908 -0.5564 -0.7679
-3.0004 -3.9962 -10.9895 0.1158 0.2155 -0.9499
4.0078 -0.9973 10.9905 -0.1820 0.3007 0.8940
-5.0070 7.9858 3.0013 0.5411 -0.8530 0.1397
-5.0079 1.9950 -9.9902 0.3041 -0.4068 -0.8513
1.9993 -5.9893 -10.9949 -0.4096 0.5059 -0.7684
2.0060 1.9971 12.9908 0.0538 -0.0113 0.9995
5.0062 -6.9871 -2.0022 -0.5274 0.7650 -0.0527
-7.9894 -1.0071 4.0089 0.9645 0.0004 -0.1066
-5.9999 -2.0016 -8.9875 0.4685 -0.0150 -0.9088
-5.9884 0.9911 11.0024 0.8856 -0.0808 0.4909
7.9878 0.0090 -8.0067 -1.0445 0.0526 -0.1813
-5.9827 -6.9982 2.0101 0.7540 0.6111 -0.2722
4.9801 5.9995 -8.0057 -0.7698 -0.5996 -0.1940
5.9835 6.9980 -1.0105 -0.7319 -0.5995 0.3392
